data_1558320
loop_
_publ_author_name
'Zaworotko, Michael'
'Kumar, Naveen'
'Chang, Ze'
'Yu, Mei-Hui'
'Kumar, Amrit'
'O&#x2019;Nolan, Daniel'
'Bu, Xian-He'
'Patyk-Ka\'zmierczak, Ewa'
'Bezrukov, Andrey A.'
'Mukherjee, Soumya'
'Wang, Shi-Qiang'

_publ_section_title
;
 Crystal engineering of a rectangular sql coordination network to enable
 xylenes selectivity over ethylbenzene
;
_journal_name_full 'Chemical Science'
_journal_paper_doi 10.1039/D0SC02123G
_journal_year 2020
_chemical_formula_moiety 'C24 H16 Co N10 S2'
_chemical_formula_sum 'C24 H16 Co N10 S2'
_chemical_formula_weight 567.52
_chemical_name_common sql-1,3-Co-NCS
_space_group_crystal_system monoclinic
_space_group_IT_number 13
_space_group_name_Hall '-P 2yc'
_space_group_name_H-M_alt 'P 1 2/c 1'
_atom_sites_solution_hydrogens geom
_audit_creation_date 2018-08-08
_audit_creation_method
;
Olex2 1.2
(compiled 2018.05.18 svn.r3508 for OlexSys, GUI svn.r5497)
;
_audit_update_record
;
2019-05-14 deposited with the CCDC.	2020-06-16 downloaded from the CCDC.
;
_cell_angle_alpha 90
_cell_angle_beta 106.365(17)
_cell_angle_gamma 90
_cell_formula_units_Z 2
_cell_length_a 10.1578(19)
_cell_length_b 11.4859(18)
_cell_length_c 14.985(3)
_cell_measurement_reflns_used 2049
_cell_measurement_temperature 300(2)
_cell_measurement_theta_max 52.44
_cell_measurement_theta_min 3.85
_cell_volume 1677.5(5)
_computing_cell_refinement 'SAINT V8.38A (?, 2016)'
_computing_data_reduction 'SAINT V8.38A (?, 2016)'
_computing_molecular_graphics 'Olex2 (Dolomanov et al., 2009)'
_computing_publication_material 'Olex2 (Dolomanov et al., 2009)'
_computing_structure_refinement 'ShelXL (Sheldrick, 2015)'
_computing_structure_solution 'olex2.solve (Bourhis et al., 2015)'
_diffrn_ambient_temperature 300.15
_diffrn_measured_fraction_theta_full 0.970
_diffrn_measured_fraction_theta_max 0.970
_diffrn_measurement_device_type 'Bruker APEX-II CCD'
_diffrn_measurement_method '\f and \w scans'
_diffrn_radiation_type CuK\a
_diffrn_radiation_wavelength 1.54178
_diffrn_reflns_av_R_equivalents 0.2551
_diffrn_reflns_av_unetI/netI 0.1707
_diffrn_reflns_Laue_measured_fraction_full 0.970
_diffrn_reflns_Laue_measured_fraction_max 0.970
_diffrn_reflns_limit_h_max 10
_diffrn_reflns_limit_h_min -10
_diffrn_reflns_limit_k_max 11
_diffrn_reflns_limit_k_min -11
_diffrn_reflns_limit_l_max 15
_diffrn_reflns_limit_l_min -15
_diffrn_reflns_number 12368
_diffrn_reflns_point_group_measured_fraction_full 0.970
_diffrn_reflns_point_group_measured_fraction_max 0.970
_diffrn_reflns_theta_full 53.958
_diffrn_reflns_theta_max 53.958
_diffrn_reflns_theta_min 3.848
_exptl_absorpt_coefficient_mu 5.394
_exptl_absorpt_correction_T_max 0.7506
_exptl_absorpt_correction_T_min 0.5349
_exptl_absorpt_correction_type multi-scan
_exptl_absorpt_process_details
'SADABS-2016/2 (Bruker,2016/2) was used for absorption correction. wR2(int) was 0.1682 before and 0.1057 after correction. The Ratio of minimum to maximum transmission is 0.7126. The \l/2 correction factor is Not present.'
_exptl_crystal_colour pink
_exptl_crystal_colour_primary pink
_exptl_crystal_density_diffrn 1.124
_exptl_crystal_description block
_exptl_crystal_F_000 578
_exptl_crystal_size_max 0.05
_exptl_crystal_size_mid 0.04
_exptl_crystal_size_min 0.04
_refine_diff_density_max 0.554
_refine_diff_density_min -0.443
_refine_diff_density_rms 0.098
_refine_ls_extinction_method none
_refine_ls_goodness_of_fit_ref 1.071
_refine_ls_hydrogen_treatment constr
_refine_ls_matrix_type full
_refine_ls_number_parameters 177
_refine_ls_number_reflns 1971
_refine_ls_number_restraints 82
_refine_ls_restrained_S_all 1.055
_refine_ls_R_factor_all 0.2123
_refine_ls_R_factor_gt 0.1287
_refine_ls_shift/su_max 0.000
_refine_ls_shift/su_mean 0.000
_refine_ls_structure_factor_coef Fsqd
_refine_ls_weighting_details 'w=1/[\s^2^(Fo^2^)+(0.1982P)^2^] where P=(Fo^2^+2Fc^2^)/3'
_refine_ls_weighting_scheme calc
_refine_ls_wR_factor_gt 0.3214
_refine_ls_wR_factor_ref 0.3547
_reflns_Friedel_coverage 0.000
_reflns_number_gt 1006
_reflns_number_total 1971
_reflns_threshold_expression 'I > 2\s(I)'
_cod_data_source_file d0sc02123g2.cif
_cod_data_source_block sql-1_3-Co-NCS
_cod_database_code 1558320
_shelx_shelxl_version_number 2014/7
_shelx_space_group_comment
;
The symmetry employed for this shelxl refinement is uniquely defined
by the following loop, which should always be used as a source of
symmetry information in preference to the above space-group names.
They are only intended as comments.
;
_olex2_refinement_description
;
1. Fixed Uiso
 At 1.2 times of:
  All C(H) groups
2. Restrained distances
 C2C'-C3C'
 1.39 with sigma of 0.02
 C2C-C3C
 1.39 with sigma of 0.02
 C3C'-C4C
 1.39 with sigma of 0.02
 C4C-C3C
 1.39 with sigma of 0.02
3. Uiso/Uaniso restraints and constraints
N1C \\sim C2C \\sim C3C \\sim C4C \\sim C5C \\sim C6C \\sim C7C \\sim N8C:
within 2A with sigma of 0.01 and sigma for terminal atoms of 0.02
N1C \\sim C2C \\sim C2C' \\sim C3C \\sim C3C' \\sim C4C \\sim C5C \\sim C6C
\\sim C7C \\sim N8C: within 2A with sigma of 0.01 and sigma for terminal atoms
of 0.02
4. Others
 Sof(C2C')=Sof(H2C')=Sof(C3C')=Sof(H3C')=1-FVAR(1)
 Sof(C2C)=Sof(H2C)=Sof(C3C)=Sof(H3C)=FVAR(1)
5.a Aromatic/amide H refined with riding coordinates:
 C6B(H6B), C5B(H5B), C3B(H3B), C2B(H2B), C2C(H2C), C2C'(H2C'), C3C(H3C),
 C3C'(H3C'), C6C(H6C), C7C(H7C)
5.b Fitted hexagon refined as free rotating group:
 N1B(C6B,C5B,C4B,C3B,C2B)
;
_olex2_submission_special_instructions 'No special instructions were received'

loop_
_space_group_symop_operation_xyz
'x, y, z'
'-x, y, -z+1/2'
'-x, -y, -z'
'x, -y, z-1/2'

loop_
_atom_site_label
_atom_site_type_symbol
_atom_site_fract_x
_atom_site_fract_y
_atom_site_fract_z
_atom_site_U_iso_or_equiv
_atom_site_adp_type
_atom_site_occupancy
_atom_site_site_symmetry_order
_atom_site_calc_flag
_atom_site_refinement_flags_posn
_atom_site_refinement_flags_adp
_atom_site_refinement_flags_occupancy
_atom_site_disorder_assembly
_atom_site_disorder_group
Co1A Co 0.5000 0.1364(2) 0.2500 0.0556(12) Uani 1 2 d S T P A .
N1B N 0.6464(7) 0.1430(6) 0.3939(4) 0.066(3) Uani 1 1 d . . . . .
C6B C 0.7873(7) 0.1486(7) 0.4070(4) 0.072(4) Uani 1 1 d G . . . .
H6B H 0.8221 0.1512 0.3559 0.086 Uiso 1 1 calc R . . . .
C5B C 0.8762(5) 0.1502(8) 0.4965(5) 0.084(5) Uani 1 1 d G . . . .
H5B H 0.9704 0.1539 0.5053 0.101 Uiso 1 1 calc R . . . .
C4B C 0.8242(7) 0.1462(8) 0.5729(4) 0.069(4) Uani 1 1 d G . . . .
C3B C 0.6833(8) 0.1406(8) 0.5598(4) 0.111(6) Uani 1 1 d G . . . .
H3B H 0.6485 0.1380 0.6109 0.134 Uiso 1 1 calc R . . . .
C2B C 0.5944(5) 0.1390(8) 0.4703(5) 0.094(5) Uani 1 1 d G . . . .
H2B H 0.5002 0.1353 0.4615 0.113 Uiso 1 1 calc R . . . .
N1C N 0.5000 0.3267(12) 0.2500 0.069(4) Uani 1 2 d S TU P . .
N1D N 0.3359(10) 0.1395(8) 0.3042(6) 0.056(3) Uani 1 1 d . . . . .
C2C C 0.6131(18) 0.3885(13) 0.2663(12) 0.075(4) Uani 0.764(12) 1 d D U . A 1
H2C H 0.6952 0.3477 0.2772 0.090 Uiso 0.764(12) 1 calc R . . A 1
C2C' C 0.518(5) 0.392(4) 0.179(4) 0.073(4) Uani 0.236(12) 1 d D U . A 2
H2C' H 0.5375 0.3519 0.1306 0.087 Uiso 0.236(12) 1 calc R . . A 2
C2D C 0.2556(12) 0.1557(10) 0.3435(9) 0.060(4) Uani 1 1 d . . . . .
C3C C 0.6210(15) 0.5073(13) 0.2686(12) 0.076(4) Uani 0.764(12) 1 d D U . A 1
H3C H 0.7060 0.5440 0.2825 0.091 Uiso 0.764(12) 1 calc R . . A 1
C3C' C 0.509(5) 0.511(4) 0.172(2) 0.075(5) Uani 0.236(12) 1 d D U . A 2
H3C' H 0.5086 0.5491 0.1171 0.090 Uiso 0.236(12) 1 calc R . . A 2
S3D S 0.1514(7) 0.1757(6) 0.4032(5) 0.195(3) Uani 1 1 d . . . . .
C4C C 0.5000 0.5741(16) 0.2500 0.072(4) Uani 1 2 d DS TU P . .
C5C C 0.5000 0.7034(17) 0.2500 0.069(4) Uani 1 2 d S TU P A .
C6C C 0.3997(13) 0.7643(11) 0.1878(9) 0.078(3) Uani 1 1 d . U . . .
H6C H 0.3290 0.7257 0.1449 0.094 Uiso 1 1 calc R . . A .
C7B C 0.9209(14) 0.1470(12) 0.6688(8) 0.081(5) Uani 1 1 d . . . . .
C7C C 0.4051(13) 0.8866(11) 0.1898(9) 0.075(3) Uani 1 1 d . U . . .
H7C H 0.3379 0.9277 0.1462 0.090 Uiso 1 1 calc R . . . .
N8B N 0.8641(12) 0.1463(11) 0.7392(9) 0.108(5) Uani 1 1 d . . . . .
N8C N 0.5000 0.9454(11) 0.2500 0.055(3) Uani 1 2 d S TU P . .
N9B N 0.9477(13) 0.1464(12) 0.8259(8) 0.118(5) Uani 1 1 d . . . . .

loop_
_atom_site_aniso_label
_atom_site_aniso_U_11
_atom_site_aniso_U_22
_atom_site_aniso_U_33
_atom_site_aniso_U_23
_atom_site_aniso_U_13
_atom_site_aniso_U_12
Co1A 0.0598(19) 0.055(2) 0.0425(17) 0.000 -0.0014(13) 0.000
N1B 0.078(8) 0.051(7) 0.069(7) 0.005(5) 0.019(6) 0.012(6)
C6B 0.040(7) 0.116(13) 0.055(8) -0.009(7) 0.007(7) -0.009(8)
C5B 0.025(6) 0.179(17) 0.046(8) 0.009(8) 0.006(6) 0.000(8)
C4B 0.052(8) 0.106(12) 0.043(8) -0.004(7) 0.005(7) -0.004(8)
C3B 0.063(9) 0.22(2) 0.047(9) 0.022(10) 0.013(8) 0.026(11)
C2B 0.050(8) 0.186(18) 0.030(7) -0.006(9) -0.017(7) 0.010(9)
N1C 0.063(7) 0.054(8) 0.078(8) 0.000 0.003(6) 0.000
N1D 0.061(7) 0.051(7) 0.049(6) -0.006(5) 0.005(5) -0.016(6)
C2C 0.070(7) 0.052(8) 0.092(8) 0.004(6) 0.005(7) 0.004(6)
C2C' 0.068(7) 0.053(8) 0.087(8) 0.000(6) 0.007(7) 0.001(6)
C2D 0.056(8) 0.054(10) 0.073(9) 0.000(6) 0.025(7) -0.013(7)
C3C 0.069(7) 0.056(7) 0.092(7) 0.001(6) 0.005(6) 0.003(6)
C3C' 0.070(8) 0.057(9) 0.089(9) 0.000(7) 0.008(8) 0.003(7)
S3D 0.214(7) 0.179(7) 0.262(8) 0.027(5) 0.181(7) 0.031(5)
C4C 0.067(7) 0.056(7) 0.088(8) 0.000 0.013(6) 0.000
C5C 0.068(7) 0.048(8) 0.085(8) 0.000 0.013(7) 0.000
C6C 0.073(7) 0.053(7) 0.095(8) -0.007(6) 0.004(6) -0.011(6)
C7B 0.057(9) 0.129(14) 0.041(9) 0.017(8) -0.011(7) -0.005(9)
C7C 0.067(7) 0.053(7) 0.094(8) -0.010(6) 0.006(6) -0.003(6)
N8B 0.063(8) 0.196(16) 0.061(8) -0.008(9) 0.013(7) -0.001(8)
N8C 0.041(7) 0.043(8) 0.078(9) 0.000 0.011(6) 0.000
N9B 0.067(9) 0.235(18) 0.036(8) 0.011(8) -0.009(6) 0.020(9)

loop_
_atom_type_symbol
_atom_type_description
_atom_type_scat_dispersion_real
_atom_type_scat_dispersion_imag
_atom_type_scat_source
C C 0.0180 0.0090 'International Tables Vol C Tables 4.2.6.8 and 6.1.1.4'
H H 0.0000 0.0000 'International Tables Vol C Tables 4.2.6.8 and 6.1.1.4'
Co Co -2.3650 3.6140 'International Tables Vol C Tables 4.2.6.8 and 6.1.1.4'
N N 0.0310 0.0180 'International Tables Vol C Tables 4.2.6.8 and 6.1.1.4'
S S 0.3330 0.5570 'International Tables Vol C Tables 4.2.6.8 and 6.1.1.4'

loop_
_geom_angle_atom_site_label_1
_geom_angle_atom_site_label_2
_geom_angle_atom_site_label_3
_geom_angle
_geom_angle_site_symmetry_1
_geom_angle_site_symmetry_3
_geom_angle_publ_flag
N1B Co1A N1B 176.1(4) . 2_655 ?
N1C Co1A N1B 88.1(2) . 2_655 ?
N1C Co1A N1B 88.1(2) . . ?
N1C Co1A N8C 180.0 . 1_545 ?
N1D Co1A N1B 90.6(3) 2_655 2_655 ?
N1D Co1A N1B 89.3(3) 2_655 . ?
N1D Co1A N1B 89.3(3) . 2_655 ?
N1D Co1A N1B 90.6(3) . . ?
N1D Co1A N1C 89.0(3) 2_655 . ?
N1D Co1A N1C 89.0(3) . . ?
N1D Co1A N1D 178.0(5) . 2_655 ?
N1D Co1A N8C 91.0(3) 2_655 1_545 ?
N1D Co1A N8C 91.0(3) . 1_545 ?
N8C Co1A N1B 91.9(2) 1_545 2_655 ?
N8C Co1A N1B 91.9(2) 1_545 . ?
C6B N1B Co1A 120.9(4) . . ?
C6B N1B C2B 120.0 . . ?
C2B N1B Co1A 119.1(4) . . ?
N1B C6B H6B 120.0 . . ?
C5B C6B N1B 120.0 . . ?
C5B C6B H6B 120.0 . . ?
C6B C5B H5B 120.0 . . ?
C6B C5B C4B 120.0 . . ?
C4B C5B H5B 120.0 . . ?
C5B C4B C3B 120.0 . . ?
C5B C4B C7B 119.5(7) . . ?
C3B C4B C7B 120.5(7) . . ?
C4B C3B H3B 120.0 . . ?
C4B C3B C2B 120.0 . . ?
C2B C3B H3B 120.0 . . ?
N1B C2B H2B 120.0 . . ?
C3B C2B N1B 120.0 . . ?
C3B C2B H2B 120.0 . . ?
C2C N1C Co1A 122.7(9) 2_655 . ?
C2C N1C Co1A 122.7(9) . . ?
C2C N1C C2C 114.6(19) . 2_655 ?
C2C' N1C Co1A 124(2) . . ?
C2C' N1C Co1A 124(2) 2_655 . ?
C2C' N1C C2C' 113(4) 2_655 . ?
C2D N1D Co1A 168.8(9) . . ?
N1C C2C H2C 117.1 . . ?
N1C C2C C3C 125.9(16) . . ?
C3C C2C H2C 117.1 . . ?
N1C C2C' H2C' 116.8 . . ?
N1C C2C' C3C' 126(5) . . ?
C3C' C2C' H2C' 116.8 . . ?
N1D C2D S3D 176.5(12) . . ?
C2C C3C H3C 120.1 . . ?
C2C C3C C4C 119.8(16) . . ?
C4C C3C H3C 120.1 . . ?
C2C' C3C' H3C' 121.1 . . ?
C2C' C3C' C4C 118(4) . . ?
C4C C3C' H3C' 121.1 . . ?
C3C C4C C3C 114.0(19) 2_655 . ?
C3C C4C C5C 123.0(9) 2_655 . ?
C3C C4C C5C 123.0(9) . . ?
C3C' C4C C3C' 118(4) 2_655 . ?
C3C' C4C C5C 121(2) 2_655 . ?
C3C' C4C C5C 121(2) . . ?
C6C C5C C4C 120.8(9) . . ?
C6C C5C C4C 120.8(9) 2_655 . ?
C6C C5C C6C 118.3(18) . 2_655 ?
C5C C6C H6C 120.7 . . ?
C5C C6C C7C 118.7(13) . . ?
C7C C6C H6C 120.7 . . ?
N8B C7B C4B 116.4(12) . . ?
N9B C7B C4B 116.0(11) 2_756 . ?
N9B C7B N8B 127.5(12) 2_756 . ?
C6C C7C H7C 118.4 . . ?
N8C C7C C6C 123.2(13) . . ?
N8C C7C H7C 118.4 . . ?
N9B N8B C7B 118.0(11) . . ?
C7C N8C Co1A 121.1(8) . 1_565 ?
C7C N8C Co1A 121.1(8) 2_655 1_565 ?
C7C N8C C7C 117.8(16) . 2_655 ?
C7B N9B N8B 114.5(11) 2_756 . ?

loop_
_geom_bond_atom_site_label_1
_geom_bond_atom_site_label_2
_geom_bond_distance
_geom_bond_site_symmetry_2
_geom_bond_publ_flag
Co1A N1B 2.250(5) 2_655 ?
Co1A N1B 2.250(5) . ?
Co1A N1C 2.186(15) . ?
Co1A N1D 2.050(11) 2_655 ?
Co1A N1D 2.050(11) . ?
Co1A N8C 2.194(13) 1_545 ?
N1B C6B 1.3900 . ?
N1B C2B 1.3900 . ?
C6B H6B 0.9300 . ?
C6B C5B 1.3900 . ?
C5B H5B 0.9300 . ?
C5B C4B 1.3900 . ?
C4B C3B 1.3900 . ?
C4B C7B 1.495(12) . ?
C3B H3B 0.9300 . ?
C3B C2B 1.3900 . ?
C2B H2B 0.9300 . ?
N1C C2C 1.314(17) . ?
N1C C2C 1.314(17) 2_655 ?
N1C C2C' 1.35(5) . ?
N1C C2C' 1.35(5) 2_655 ?
N1D C2D 1.147(13) . ?
C2C H2C 0.9300 . ?
C2C C3C 1.367(15) . ?
C2C' H2C' 0.9300 . ?
C2C' C3C' 1.38(2) . ?
C2D S3D 1.583(13) . ?
C3C H3C 0.9300 . ?
C3C C4C 1.408(13) . ?
C3C' H3C' 0.9300 . ?
C3C' C4C 1.396(19) . ?
C4C C3C 1.408(14) 2_655 ?
C4C C3C' 1.40(2) 2_655 ?
C4C C5C 1.49(2) . ?
C5C C6C 1.365(15) 2_655 ?
C5C C6C 1.365(15) . ?
C6C H6C 0.9300 . ?
C6C C7C 1.405(16) . ?
C7B N8B 1.337(15) . ?
C7B N9B 1.315(16) 2_756 ?
C7C H7C 0.9300 . ?
C7C N8C 1.307(13) . ?
N8B N9B 1.337(16) . ?
N8C Co1A 2.194(13) 1_565 ?
N8C C7C 1.307(13) 2_655 ?
N9B C7B 1.315(16) 2_756 ?

loop_
_geom_torsion_atom_site_label_1
_geom_torsion_atom_site_label_2
_geom_torsion_atom_site_label_3
_geom_torsion_atom_site_label_4
_geom_torsion
_geom_torsion_site_symmetry_1
_geom_torsion_site_symmetry_2
_geom_torsion_site_symmetry_3
_geom_torsion_site_symmetry_4
_geom_torsion_publ_flag
Co1A N1B C6B C5B -178.7(5) . . . . ?
Co1A N1B C2B C3B 178.7(5) . . . . ?
Co1A N1C C2C C3C -179.1(13) . . . . ?
Co1A N1C C2C' C3C' 175(4) . . . . ?
N1B C6B C5B C4B 0.0 . . . . ?
C6B N1B C2B C3B 0.0 . . . . ?
C6B C5B C4B C3B 0.0 . . . . ?
C6B C5B C4B C7B 179.5(9) . . . . ?
C5B C4B C3B C2B 0.0 . . . . ?
C5B C4B C7B N8B 178.2(9) . . . . ?
C5B C4B C7B N9B -2.8(16) . . . 2_756 ?
C4B C3B C2B N1B 0.0 . . . . ?
C4B C7B N8B N9B 179.7(12) . . . . ?
C3B C4B C7B N8B -2.3(15) . . . . ?
C3B C4B C7B N9B 176.7(10) . . . 2_756 ?
C2B N1B C6B C5B 0.0 . . . . ?
N1C C2C C3C C4C -2(2) . . . . ?
N1C C2C' C3C' C4C 10(7) . . . . ?
C2C N1C C2C C3C 0.9(13) 2_655 . . . ?
C2C C3C C4C C3C 0.8(11) . . . 2_655 ?
C2C C3C C4C C5C -179.2(11) . . . . ?
C2C' N1C C2C' C3C' -5(4) 2_655 . . . ?
C2C' C3C' C4C C3C' -4(3) . . . 2_655 ?
C2C' C3C' C4C C5C 176(3) . . . . ?
C3C C4C C5C C6C -36.7(10) 2_655 . . . ?
C3C C4C C5C C6C 143.3(10) . . . . ?
C3C C4C C5C C6C 143.3(10) 2_655 . . 2_655 ?
C3C C4C C5C C6C -36.7(10) . . . 2_655 ?
C3C' C4C C5C C6C -119(2) 2_655 . . . ?
C3C' C4C C5C C6C 61(2) . . . . ?
C3C' C4C C5C C6C -119(2) . . . 2_655 ?
C3C' C4C C5C C6C 61(2) 2_655 . . 2_655 ?
C4C C5C C6C C7C -179.2(8) . . . . ?
C5C C6C C7C N8C -1.7(17) . . . . ?
C6C C5C C6C C7C 0.8(8) 2_655 . . . ?
C6C C7C N8C Co1A -179.1(8) . . . 1_565 ?
C6C C7C N8C C7C 0.9(8) . . . 2_655 ?
C7B C4B C3B C2B -179.5(9) . . . . ?
C7B N8B N9B C7B -0.2(18) . . . 2_756 ?
N9B C7B N8B N9B 1(2) 2_756 . . . ?
